data_7045313
loop_
_publ_author_name
'Garc\'ia-Rodr\'iguez, Ra\'ul'
'Kopf, Sara'
'Wright, Dominic S.'

_publ_section_title
;
 Modifying the donor properties of tris(pyridyl)aluminates in
 lanthanide(ii) sandwich compounds.
;
_journal_issue 7
_journal_name_full 'Dalton transactions (Cambridge, England : 2003)'
_journal_page_first 2232
_journal_page_last 2239
_journal_paper_doi 10.1039/c7dt04657j
_journal_volume 47
_journal_year 2018
_chemical_formula_moiety 'C34 H28 Al2 Br6 Eu N6,2(C4 H8 O)'
_chemical_formula_sum 'C42 H44 Al2 Br6 Eu N6 O2'
_chemical_formula_weight 1350.21
_chemical_properties_physical Air-sensitive,Moisture-sensitive
_space_group_crystal_system triclinic
_space_group_IT_number 2
_space_group_name_Hall '-P 1'
_space_group_name_H-M_alt 'P -1'
_symmetry_space_group_name_Hall '-P 1'
_symmetry_space_group_name_H-M 'P -1'
_atom_sites_solution_hydrogens geom
_audit_creation_method SHELXL-2014/7
_audit_update_record
;
2017-11-24 deposited with the CCDC.
2018-01-16 downloaded from the CCDC.
;
_cell_angle_alpha 92.2140(10)
_cell_angle_beta 113.3580(10)
_cell_angle_gamma 108.4810(10)
_cell_formula_units_Z 1
_cell_length_a 10.8508(2)
_cell_length_b 10.9222(2)
_cell_length_c 11.6496(3)
_cell_measurement_reflns_used 7553
_cell_measurement_temperature 180(2)
_cell_measurement_theta_max 27.48
_cell_measurement_theta_min 1.00
_cell_volume 1180.53(5)
_computing_cell_refinement 'HKL Scalepack (Otwinowski & Minor, 1997)'
_computing_data_collection 'COLLECT (Nonius, 1999)'
_computing_data_reduction 'HKL Denzo and Scalepack (Otwinowski & Minor, 1997)'
_computing_molecular_graphics 'Mercury (Macrae et al., 2008)'
_computing_publication_material SHELXL-2013
_computing_structure_refinement 'SHELXL-2017/1 (Sheldrick, 2017)'
_computing_structure_solution 'SHELXT 2014/5 (Sheldrick, 2014)'
_diffrn_ambient_temperature 180(2)
_diffrn_measured_fraction_theta_full 0.995
_diffrn_measured_fraction_theta_max 0.968
_diffrn_measurement_device_type 'Nonius KappaCCD'
_diffrn_measurement_method '\w and \f-scans'
_diffrn_radiation_type MoK\a
_diffrn_radiation_wavelength 0.71073
_diffrn_reflns_av_R_equivalents 0.0493
_diffrn_reflns_av_unetI/netI 0.0583
_diffrn_reflns_Laue_measured_fraction_full 0.995
_diffrn_reflns_Laue_measured_fraction_max 0.968
_diffrn_reflns_limit_h_max 13
_diffrn_reflns_limit_h_min -13
_diffrn_reflns_limit_k_max 14
_diffrn_reflns_limit_k_min -14
_diffrn_reflns_limit_l_max 15
_diffrn_reflns_limit_l_min -15
_diffrn_reflns_number 12740
_diffrn_reflns_point_group_measured_fraction_full 0.995
_diffrn_reflns_point_group_measured_fraction_max 0.968
_diffrn_reflns_theta_full 25.242
_diffrn_reflns_theta_max 27.518
_diffrn_reflns_theta_min 2.683
_diffrn_source 'fine-focus sealed tube'
_exptl_absorpt_coefficient_mu 6.484
_exptl_absorpt_correction_T_max 0.828
_exptl_absorpt_correction_T_min 0.653
_exptl_absorpt_correction_type multi-scan
_exptl_absorpt_process_details 'SORTAV (Blessing, 1995)'
_exptl_crystal_colour orange
_exptl_crystal_density_diffrn 1.899
_exptl_crystal_description block
_exptl_crystal_F_000 653
_exptl_crystal_recrystallization_method 'Re-crystallisation from solvent: THF/hexane'
_exptl_crystal_size_max 0.140
_exptl_crystal_size_mid 0.070
_exptl_crystal_size_min 0.050
_refine_diff_density_max 1.497
_refine_diff_density_min -1.453
_refine_diff_density_rms 0.171
_refine_ls_extinction_method none
_refine_ls_goodness_of_fit_ref 0.949
_refine_ls_hydrogen_treatment constr
_refine_ls_matrix_type full
_refine_ls_number_parameters 269
_refine_ls_number_reflns 5257
_refine_ls_number_restraints 0
_refine_ls_restrained_S_all 0.949
_refine_ls_R_factor_all 0.0646
_refine_ls_R_factor_gt 0.0459
_refine_ls_shift/su_max 0.005
_refine_ls_shift/su_mean 0.001
_refine_ls_structure_factor_coef Fsqd
_refine_ls_weighting_details 'w=1/[\s^2^(Fo^2^)+(0.1000P)^2^+0.5000P] where P=(Fo^2^+2Fc^2^)/3'
_refine_ls_weighting_scheme calc
_refine_ls_wR_factor_gt 0.1240
_refine_ls_wR_factor_ref 0.1421
_reflns_Friedel_coverage 0.000
_reflns_number_gt 4181
_reflns_number_total 5257
_reflns_threshold_expression 'I > 2\s(I)'
_cod_data_source_file c7dt04657j2.cif
_cod_data_source_block compound_6
_cod_depositor_comments 'Adding full bibliography for 7045310--7045315.cif.'
_cod_original_cell_volume 1180.53(4)
_cod_database_code 7045313
_shelx_shelxl_version_number 2014/7
_shelx_space_group_comment
;
The symmetry employed for this shelxl refinement is uniquely defined
by the following loop, which should always be used as a source of
symmetry information in preference to the above space-group names.
They are only intended as comments.
;
_shelx_estimated_absorpt_t_min 0.464
_shelx_estimated_absorpt_t_max 0.738

loop_
_space_group_symop_operation_xyz
'x, y, z'
'-x, -y, -z'

loop_
_atom_site_label
_atom_site_type_symbol
_atom_site_fract_x
_atom_site_fract_y
_atom_site_fract_z
_atom_site_U_iso_or_equiv
_atom_site_adp_type
_atom_site_occupancy
_atom_site_site_symmetry_order
_atom_site_calc_flag
_atom_site_refinement_flags_posn
_atom_site_refinement_flags_adp
_atom_site_refinement_flags_occupancy
Eu01 Eu 0.500000 0.500000 0.500000 0.02529(13) Uani 1 2 d S . P
Br2 Br 0.24455(7) 0.17373(6) 0.51009(6) 0.04151(18) Uani 1 1 d . . .
Br3 Br 0.65437(7) 0.50517(7) 0.26079(6) 0.04149(18) Uani 1 1 d . . .
Br1 Br 0.70784(7) 0.75007(6) 0.79974(6) 0.04357(19) Uani 1 1 d . . .
Al1 Al 0.22122(16) 0.65080(14) 0.32762(15) 0.0234(3) Uani 1 1 d . . .
N3 N 0.4397(5) 0.5837(4) 0.2706(4) 0.0255(9) Uani 1 1 d . . .
N2 N 0.2057(5) 0.3948(4) 0.4173(4) 0.0248(9) Uani 1 1 d . . .
N1 N 0.4731(5) 0.7310(4) 0.5796(4) 0.0261(9) Uani 1 1 d . . .
O1T O 0.2552(6) 0.9198(5) 0.9507(6) 0.0603(14) Uani 1 1 d . . .
C31 C 0.3348(6) 0.6374(5) 0.2302(5) 0.0258(10) Uani 1 1 d . . .
C12 C 0.3597(6) 0.8892(5) 0.5343(6) 0.0307(12) Uani 1 1 d . . .
H12 H 0.286922 0.916898 0.477822 0.037 Uiso 1 1 calc R U .
C32 C 0.3104(6) 0.6896(5) 0.1180(5) 0.0304(12) Uani 1 1 d . . .
H32 H 0.239164 0.728366 0.089915 0.036 Uiso 1 1 calc R U .
C23 C -0.0784(7) 0.3234(6) 0.3811(7) 0.0412(15) Uani 1 1 d . . .
H23 H -0.174947 0.301478 0.369969 0.049 Uiso 1 1 calc R U .
C34 C 0.4904(6) 0.6299(5) 0.0895(5) 0.0308(12) Uani 1 1 d . . .
H34 H 0.545347 0.625098 0.044306 0.037 Uiso 1 1 calc R U .
C11 C 0.3654(5) 0.7682(5) 0.4972(5) 0.0252(10) Uani 1 1 d . . .
C24 C -0.0024(6) 0.2424(5) 0.4303(6) 0.0352(13) Uani 1 1 d . . .
H24 H -0.044476 0.162756 0.453534 0.042 Uiso 1 1 calc R U .
C13 C 0.4568(7) 0.9689(5) 0.6504(6) 0.0363(13) Uani 1 1 d . . .
H13 H 0.451175 1.050637 0.673476 0.044 Uiso 1 1 calc R U .
C1 C 0.0702(6) 0.7234(6) 0.2338(6) 0.0343(13) Uani 1 1 d . . .
H1A H 0.024522 0.736631 0.289439 0.041 Uiso 1 1 calc R U .
H1B H 0.118531 0.811052 0.219762 0.041 Uiso 1 1 calc R U .
C14 C 0.5625(7) 0.9288(5) 0.7332(6) 0.0367(13) Uani 1 1 d . . .
H14 H 0.629999 0.979954 0.814971 0.044 Uiso 1 1 calc R U .
C21 C 0.1326(6) 0.4754(5) 0.3677(5) 0.0265(11) Uani 1 1 d . . .
C22 C -0.0106(6) 0.4359(5) 0.3488(7) 0.0388(14) Uani 1 1 d . . .
H22 H -0.063749 0.489720 0.311733 0.047 Uiso 1 1 calc R U .
C2 C -0.0480(7) 0.6425(7) 0.1064(6) 0.0458(15) Uani 1 1 d . . .
H2A H -0.006403 0.637037 0.046378 0.069 Uiso 1 1 calc R U .
H2B H -0.119540 0.684252 0.073054 0.069 Uiso 1 1 calc R U .
H2C H -0.094612 0.553776 0.117371 0.069 Uiso 1 1 calc R U .
C33 C 0.3858(7) 0.6866(5) 0.0472(6) 0.0360(13) Uani 1 1 d . . .
H33 H 0.366997 0.722279 -0.028329 0.043 Uiso 1 1 calc R U .
C35 C 0.5103(6) 0.5810(5) 0.2006(5) 0.0272(11) Uani 1 1 d . . .
C15 C 0.5641(6) 0.8094(5) 0.6898(5) 0.0301(11) Uani 1 1 d . . .
C4T C 0.1061(8) 0.8905(7) 0.9108(7) 0.0468(15) Uani 1 1 d . . .
H4T1 H 0.081942 0.880588 0.984245 0.056 Uiso 1 1 calc R U .
H4T2 H 0.049480 0.807651 0.847218 0.056 Uiso 1 1 calc R U .
C25 C 0.1364(6) 0.2830(5) 0.4438(5) 0.0291(11) Uani 1 1 d . . .
C3T C 0.0728(8) 1.0031(6) 0.8531(8) 0.0551(18) Uani 1 1 d . . .
H3T1 H -0.019804 0.971010 0.775638 0.066 Uiso 1 1 calc R U .
H3T2 H 0.067347 1.063965 0.914508 0.066 Uiso 1 1 calc R U .
C2T C 0.1944(10) 1.0696(8) 0.8209(10) 0.077(3) Uani 1 1 d . . .
H2T1 H 0.166519 1.043377 0.729189 0.093 Uiso 1 1 calc R U .
H2T2 H 0.224828 1.166288 0.841899 0.093 Uiso 1 1 calc R U .
C1T C 0.3111(11) 1.0254(11) 0.8993(12) 0.094(4) Uani 1 1 d . . .
H1T1 H 0.353427 0.997956 0.846332 0.112 Uiso 1 1 calc R U .
H1T2 H 0.387917 1.098502 0.968740 0.112 Uiso 1 1 calc R U .

loop_
_atom_site_aniso_label
_atom_site_aniso_U_11
_atom_site_aniso_U_22
_atom_site_aniso_U_33
_atom_site_aniso_U_23
_atom_site_aniso_U_13
_atom_site_aniso_U_12
Eu01 0.0236(2) 0.0296(2) 0.0267(2) 0.00780(15) 0.00941(17) 0.01630(15)
Br2 0.0435(4) 0.0348(3) 0.0496(4) 0.0181(3) 0.0174(3) 0.0206(3)
Br3 0.0379(4) 0.0647(4) 0.0358(4) 0.0122(3) 0.0181(3) 0.0328(3)
Br1 0.0350(4) 0.0456(4) 0.0397(4) -0.0013(3) 0.0015(3) 0.0214(3)
Al1 0.0211(8) 0.0234(7) 0.0281(9) 0.0074(6) 0.0097(7) 0.0118(6)
N3 0.025(2) 0.033(2) 0.023(2) 0.0077(18) 0.0117(19) 0.0144(18)
N2 0.022(2) 0.027(2) 0.027(2) 0.0051(18) 0.0108(19) 0.0107(17)
N1 0.028(2) 0.025(2) 0.029(2) 0.0024(18) 0.014(2) 0.0111(17)
O1T 0.049(3) 0.050(3) 0.080(4) 0.030(3) 0.022(3) 0.022(2)
C31 0.025(3) 0.022(2) 0.029(3) 0.002(2) 0.012(2) 0.007(2)
C12 0.029(3) 0.029(3) 0.038(3) 0.010(2) 0.014(3) 0.015(2)
C32 0.032(3) 0.029(3) 0.034(3) 0.010(2) 0.015(3) 0.014(2)
C23 0.033(3) 0.040(3) 0.065(5) 0.016(3) 0.033(3) 0.014(3)
C34 0.034(3) 0.031(3) 0.033(3) 0.008(2) 0.018(3) 0.014(2)
C11 0.023(3) 0.029(3) 0.030(3) 0.009(2) 0.015(2) 0.012(2)
C24 0.037(3) 0.026(3) 0.044(4) 0.009(2) 0.021(3) 0.007(2)
C13 0.042(3) 0.028(3) 0.039(4) 0.006(3) 0.016(3) 0.016(3)
C1 0.027(3) 0.038(3) 0.043(4) 0.016(3) 0.014(3) 0.019(2)
C14 0.037(3) 0.029(3) 0.041(4) 0.002(2) 0.015(3) 0.011(2)
C21 0.027(3) 0.027(2) 0.031(3) 0.005(2) 0.015(2) 0.013(2)
C22 0.029(3) 0.030(3) 0.060(4) 0.012(3) 0.022(3) 0.011(2)
C2 0.036(3) 0.055(4) 0.041(4) 0.016(3) 0.009(3) 0.018(3)
C33 0.048(4) 0.034(3) 0.036(3) 0.017(3) 0.024(3) 0.018(3)
C35 0.028(3) 0.029(3) 0.022(3) 0.003(2) 0.008(2) 0.013(2)
C15 0.029(3) 0.032(3) 0.029(3) 0.001(2) 0.013(3) 0.010(2)
C4T 0.047(4) 0.051(4) 0.046(4) 0.016(3) 0.021(3) 0.020(3)
C25 0.031(3) 0.032(3) 0.021(3) 0.007(2) 0.008(2) 0.013(2)
C3T 0.045(4) 0.038(4) 0.063(5) 0.006(3) 0.007(4) 0.013(3)
C2T 0.083(7) 0.055(5) 0.092(7) 0.040(5) 0.040(6) 0.016(4)
C1T 0.083(7) 0.100(7) 0.141(10) 0.077(7) 0.078(8) 0.042(6)

loop_
_atom_type_symbol
_atom_type_description
_atom_type_scat_dispersion_real
_atom_type_scat_dispersion_imag
_atom_type_scat_source
C C 0.0033 0.0016 'International Tables Vol C Tables 4.2.6.8 and 6.1.1.4'
H H 0.0000 0.0000 'International Tables Vol C Tables 4.2.6.8 and 6.1.1.4'
N N 0.0061 0.0033 'International Tables Vol C Tables 4.2.6.8 and 6.1.1.4'
Al Al 0.0645 0.0514 'International Tables Vol C Tables 4.2.6.8 and 6.1.1.4'
Br Br -0.2901 2.4595 'International Tables Vol C Tables 4.2.6.8 and 6.1.1.4'
Eu Eu -0.1578 3.6682 'International Tables Vol C Tables 4.2.6.8 and 6.1.1.4'
O O 0.0106 0.0060 'International Tables Vol C Tables 4.2.6.8 and 6.1.1.4'

loop_
_geom_angle_atom_site_label_1
_geom_angle_atom_site_label_2
_geom_angle_atom_site_label_3
_geom_angle
_geom_angle_site_symmetry_1
_geom_angle_site_symmetry_3
N3 Eu01 N3 180.0 2_666 .
N3 Eu01 N2 94.40(12) 2_666 .
N3 Eu01 N2 85.60(12) . .
N3 Eu01 N2 85.60(12) 2_666 2_666
N3 Eu01 N2 94.40(12) . 2_666
N2 Eu01 N2 180.0 . 2_666
N3 Eu01 N1 95.88(12) 2_666 .
N3 Eu01 N1 84.12(12) . .
N2 Eu01 N1 84.16(12) . .
N2 Eu01 N1 95.84(12) 2_666 .
N3 Eu01 N1 84.12(12) 2_666 2_666
N3 Eu01 N1 95.88(12) . 2_666
N2 Eu01 N1 95.84(12) . 2_666
N2 Eu01 N1 84.16(12) 2_666 2_666
N1 Eu01 N1 180.0 . 2_666
C1 Al1 C31 111.3(2) . .
C1 Al1 C21 110.6(2) . .
C31 Al1 C21 111.3(2) . .
C1 Al1 C11 111.5(2) . .
C31 Al1 C11 106.1(2) . .
C21 Al1 C11 105.8(2) . .
C35 N3 C31 118.4(4) . .
C35 N3 Eu01 124.1(3) . .
C31 N3 Eu01 117.4(3) . .
C25 N2 C21 118.4(4) . .
C25 N2 Eu01 124.2(3) . .
C21 N2 Eu01 116.1(3) . .
C15 N1 C11 118.6(4) . .
C15 N1 Eu01 122.6(3) . .
C11 N1 Eu01 118.7(3) . .
C1T O1T C4T 110.0(6) . .
N3 C31 C32 118.0(4) . .
N3 C31 Al1 122.9(4) . .
C32 C31 Al1 119.1(4) . .
C13 C12 C11 121.7(5) . .
C13 C12 H12 119.2 . .
C11 C12 H12 119.2 . .
C33 C32 C31 122.6(5) . .
C33 C32 H32 118.7 . .
C31 C32 H32 118.7 . .
C22 C23 C24 118.2(5) . .
C22 C23 H23 120.9 . .
C24 C23 H23 120.9 . .
C35 C34 C33 116.7(5) . .
C35 C34 H34 121.6 . .
C33 C34 H34 121.6 . .
N1 C11 C12 118.2(5) . .
N1 C11 Al1 120.3(4) . .
C12 C11 Al1 121.5(4) . .
C25 C24 C23 116.6(5) . .
C25 C24 H24 121.7 . .
C23 C24 H24 121.7 . .
C12 C13 C14 119.4(5) . .
C12 C13 H13 120.3 . .
C14 C13 H13 120.3 . .
C2 C1 Al1 117.0(4) . .
C2 C1 H1A 108.0 . .
Al1 C1 H1A 108.0 . .
C2 C1 H1B 108.0 . .
Al1 C1 H1B 108.0 . .
H1A C1 H1B 107.3 . .
C13 C14 C15 116.1(6) . .
C13 C14 H14 122.0 . .
C15 C14 H14 122.0 . .
N2 C21 C22 117.5(5) . .
N2 C21 Al1 124.0(4) . .
C22 C21 Al1 118.4(4) . .
C23 C22 C21 123.3(5) . .
C23 C22 H22 118.3 . .
C21 C22 H22 118.3 . .
C1 C2 H2A 109.5 . .
C1 C2 H2B 109.5 . .
H2A C2 H2B 109.5 . .
C1 C2 H2C 109.5 . .
H2A C2 H2C 109.5 . .
H2B C2 H2C 109.5 . .
C32 C33 C34 118.2(5) . .
C32 C33 H33 120.9 . .
C34 C33 H33 120.9 . .
N3 C35 C34 126.1(5) . .
N3 C35 Br3 116.7(4) . .
C34 C35 Br3 117.2(4) . .
N1 C15 C14 126.0(5) . .
N1 C15 Br1 116.2(4) . .
C14 C15 Br1 117.8(4) . .
O1T C4T C3T 106.8(5) . .
O1T C4T H4T1 110.4 . .
C3T C4T H4T1 110.4 . .
O1T C4T H4T2 110.4 . .
C3T C4T H4T2 110.4 . .
H4T1 C4T H4T2 108.6 . .
N2 C25 C24 125.9(5) . .
N2 C25 Br2 116.1(4) . .
C24 C25 Br2 117.9(4) . .
C2T C3T C4T 104.9(6) . .
C2T C3T H3T1 110.8 . .
C4T C3T H3T1 110.8 . .
C2T C3T H3T2 110.8 . .
C4T C3T H3T2 110.8 . .
H3T1 C3T H3T2 108.9 . .
C1T C2T C3T 105.0(6) . .
C1T C2T H2T1 110.8 . .
C3T C2T H2T1 110.8 . .
C1T C2T H2T2 110.8 . .
C3T C2T H2T2 110.8 . .
H2T1 C2T H2T2 108.8 . .
O1T C1T C2T 109.2(7) . .
O1T C1T H1T1 109.8 . .
C2T C1T H1T1 109.8 . .
O1T C1T H1T2 109.8 . .
C2T C1T H1T2 109.8 . .
H1T1 C1T H1T2 108.3 . .

loop_
_geom_bond_atom_site_label_1
_geom_bond_atom_site_label_2
_geom_bond_distance
_geom_bond_site_symmetry_2
Eu01 N3 2.754(4) 2_666
Eu01 N3 2.754(4) .
Eu01 N2 2.756(4) .
Eu01 N2 2.756(4) 2_666
Eu01 N1 2.795(4) .
Eu01 N1 2.795(4) 2_666
Br2 C25 1.908(5) .
Br3 C35 1.902(5) .
Br1 C15 1.901(6) .
Al1 C1 1.994(5) .
Al1 C31 2.010(5) .
Al1 C21 2.018(5) .
Al1 C11 2.019(6) .
N3 C35 1.328(7) .
N3 C31 1.371(6) .
N2 C25 1.335(7) .
N2 C21 1.363(6) .
N1 C15 1.315(7) .
N1 C11 1.376(7) .
O1T C1T 1.398(9) .
O1T C4T 1.415(8) .
C31 C32 1.409(7) .
C12 C13 1.377(9) .
C12 C11 1.402(7) .
C12 H12 0.9500 .
C32 C33 1.378(8) .
C32 H32 0.9500 .
C23 C22 1.369(8) .
C23 C24 1.385(9) .
C23 H23 0.9500 .
C34 C35 1.383(7) .
C34 C33 1.393(8) .
C34 H34 0.9500 .
C24 C25 1.369(8) .
C24 H24 0.9500 .
C13 C14 1.382(9) .
C13 H13 0.9500 .
C1 C2 1.517(9) .
C1 H1A 0.9900 .
C1 H1B 0.9900 .
C14 C15 1.389(8) .
C14 H14 0.9500 .
C21 C22 1.395(7) .
C22 H22 0.9500 .
C2 H2A 0.9800 .
C2 H2B 0.9800 .
C2 H2C 0.9800 .
C33 H33 0.9500 .
C4T C3T 1.499(9) .
C4T H4T1 0.9900 .
C4T H4T2 0.9900 .
C3T C2T 1.488(11) .
C3T H3T1 0.9900 .
C3T H3T2 0.9900 .
C2T C1T 1.474(13) .
C2T H2T1 0.9900 .
C2T H2T2 0.9900 .
C1T H1T1 0.9900 .
C1T H1T2 0.9900 .
